data_4021579
loop_
_publ_author_name
'David A. Henderson'
'Philip N. Collier'
'Gregoire Pav\'e'
'Paula Rzepa'
'Andrew J. P. White'
'Jeremy N. Burrows'
'Anthony G. M. Barrett'

_publ_section_title
;
 Studies on the Total Synthesis of Lactonamycin:
 Construction of Model ABCD Ring Systems
;
_journal_name_full 'Journal of Organic Chemistry'
_journal_page_first 2434
_journal_page_last 2444
_journal_paper_doi 10.1021/jo052637c
_journal_volume 71
_journal_year 2006
_chemical_formula_sum 'C23 H28 O7'
_chemical_formula_weight 416.45
_chemical_name_systematic
; 
 ? 
;
_space_group_IT_number 2
_symmetry_cell_setting triclinic
_symmetry_space_group_name_Hall '-P 1'
_symmetry_space_group_name_H-M 'P -1'
_atom_sites_solution_hydrogens geom
_atom_sites_solution_primary direct
_atom_sites_solution_secondary difmap
_audit_creation_method SHELXL-97
_cell_angle_alpha 87.23(3)
_cell_angle_beta 84.82(3)
_cell_angle_gamma 69.79(3)
_cell_formula_units_Z 2
_cell_length_a 9.671(3)
_cell_length_b 10.877(4)
_cell_length_c 11.586(4)
_cell_measurement_reflns_used 39
_cell_measurement_temperature 293(2)
_cell_measurement_theta_max 24.97
_cell_measurement_theta_min 11.97
_cell_volume 1138.8(6)
_computing_cell_refinement 'Bruker XSCANS'
_computing_data_collection 'Bruker XSCANS'
_computing_data_reduction 'Bruker SHELXTL'
_computing_molecular_graphics 'Bruker SHELXTL'
_computing_publication_material 'Bruker SHELXTL'
_computing_structure_refinement 'SHELXL-97 (Sheldrick, 1997)'
_computing_structure_solution 'SHELXS-97 (Sheldrick, 1990)'
_diffrn_ambient_temperature 293(2)
_diffrn_measured_fraction_theta_full 0.995
_diffrn_measured_fraction_theta_max 0.995
_diffrn_measurement_device_type 'Bruker P4'
_diffrn_measurement_method '\w scans'
_diffrn_radiation_monochromator graphite
_diffrn_radiation_source 'fine-focus sealed tube'
_diffrn_radiation_type CuK\a
_diffrn_radiation_wavelength 1.54178
_diffrn_reflns_av_R_equivalents 0.0896
_diffrn_reflns_av_sigmaI/netI 0.0608
_diffrn_reflns_limit_h_max 0
_diffrn_reflns_limit_h_min -10
_diffrn_reflns_limit_k_max 11
_diffrn_reflns_limit_k_min -12
_diffrn_reflns_limit_l_max 12
_diffrn_reflns_limit_l_min -13
_diffrn_reflns_number 3586
_diffrn_reflns_theta_full 59.99
_diffrn_reflns_theta_max 59.99
_diffrn_reflns_theta_min 4.33
_diffrn_standards_interval_count 97
_diffrn_standards_number 3
_exptl_absorpt_coefficient_mu 0.740
_exptl_absorpt_correction_type none
_exptl_crystal_colour Colourless
_exptl_crystal_density_diffrn 1.214
_exptl_crystal_density_method 'not measured'
_exptl_crystal_description blocks
_exptl_crystal_F_000 444
_exptl_crystal_size_max 0.43
_exptl_crystal_size_mid 0.20
_exptl_crystal_size_min 0.20
_refine_diff_density_max 0.243
_refine_diff_density_min -0.365
_refine_diff_density_rms 0.062
_refine_ls_extinction_coef 0.059(6)
_refine_ls_extinction_expression Fc^*^=kFc[1+0.001xFc^2^\l^3^/sin(2\q)]^-1/4^
_refine_ls_extinction_method SHELXL
_refine_ls_goodness_of_fit_ref 1.017
_refine_ls_hydrogen_treatment mixed
_refine_ls_matrix_type full
_refine_ls_number_parameters 276
_refine_ls_number_reflns 3357
_refine_ls_number_restraints 1
_refine_ls_restrained_S_all 1.017
_refine_ls_R_factor_all 0.0963
_refine_ls_R_factor_gt 0.0732
_refine_ls_shift/su_max 0.000
_refine_ls_shift/su_mean 0.000
_refine_ls_structure_factor_coef Fsqd
_refine_ls_weighting_details 'calc w=1/[\s^2^(Fo^2^)+(0.1432P)^2^+0.0000P] where P=(Fo^2^+2Fc^2^)/3'
_refine_ls_weighting_scheme calc
_refine_ls_wR_factor_gt 0.1972
_refine_ls_wR_factor_ref 0.2168
_reflns_number_gt 2434
_reflns_number_total 3357
_reflns_threshold_expression >2sigma(I)
_cod_data_source_file jo052637csi20051223_025640_2.cif
_cod_depositor_comments
;
The following automatic conversions were performed:
'_symmetry_cell_setting' value 'Triclinic' changed to 'triclinic'
according to '/home/saulius/struct/CIF-dictionaries/cif_core.dic'
dictionary named 'cif_core.dic' version 2.4.1 from 2010-06-29.

Automatic conversion script
Id: cif_fix_enum 1527 2010-12-29 10:47:43Z saulius 
;
_cod_database_code 4021579

loop_
_symmetry_equiv_pos_as_xyz
'x, y, z'
'-x, -y, -z'

loop_
_atom_site_label
_atom_site_type_symbol
_atom_site_fract_x
_atom_site_fract_y
_atom_site_fract_z
_atom_site_U_iso_or_equiv
_atom_site_adp_type
_atom_site_occupancy
_atom_site_symmetry_multiplicity
_atom_site_calc_flag
_atom_site_refinement_flags
O1 O 0.8379(2) 0.5223(2) 0.9146(2) 0.0576(6) Uani 1 1 d .
C2 C 0.9189(4) 0.5976(3) 0.8565(3) 0.0550(8) Uani 1 1 d .
C3 C 0.8265(4) 0.6983(3) 0.7753(3) 0.0565(8) Uani 1 1 d .
H3A H 0.8723 0.7450 0.7258 0.068 Uiso 1 1 calc R
C4 C 0.6825(4) 0.7238(3) 0.7710(3) 0.0532(8) Uani 1 1 d .
C5 C 0.5967(4) 0.8289(3) 0.6903(3) 0.0565(8) Uani 1 1 d .
O5 O 0.6552(3) 0.8971(3) 0.6319(2) 0.0720(8) Uani 1 1 d .
C6 C 0.4420(4) 0.8381(3) 0.6791(3) 0.0561(8) Uani 1 1 d .
C7 C 0.3778(4) 0.8825(4) 0.5760(3) 0.0661(9) Uani 1 1 d .
H7A H 0.4285 0.9145 0.5169 0.079 Uiso 1 1 calc R
C8 C 0.2395(5) 0.8798(4) 0.5602(4) 0.0753(11) Uani 1 1 d .
H8A H 0.1963 0.9101 0.4910 0.090 Uiso 1 1 calc R
C9 C 0.1652(5) 0.8312(5) 0.6490(4) 0.0790(11) Uani 1 1 d .
H9A H 0.0720 0.8287 0.6383 0.095 Uiso 1 1 calc R
C10 C 0.2269(4) 0.7864(4) 0.7533(3) 0.0657(9) Uani 1 1 d .
H10A H 0.1763 0.7525 0.8110 0.079 Uiso 1 1 calc R
C11 C 0.3644(4) 0.7923(3) 0.7711(3) 0.0539(8) Uani 1 1 d .
C12 C 0.4435(3) 0.7495(3) 0.8818(3) 0.0511(7) Uani 1 1 d .
C13 C 0.5996(4) 0.6542(3) 0.8504(3) 0.0534(8) Uani 1 1 d .
H13A H 0.5920 0.5808 0.8087 0.064 Uiso 1 1 calc R
C14 C 0.6884(3) 0.6000(3) 0.9545(3) 0.0541(8) Uani 1 1 d .
H14A H 0.6894 0.6715 1.0009 0.065 Uiso 1 1 calc R
H14B H 0.6434 0.5463 1.0023 0.065 Uiso 1 1 calc R
O15 O 0.9675(3) 0.6647(2) 0.9342(2) 0.0628(7) Uani 1 1 d D
H15 H 1.043(3) 0.606(3) 0.968(3) 0.074(12) Uiso 1 1 d D
C16 C 1.0540(4) 0.4954(3) 0.7926(3) 0.0582(8) Uani 1 1 d .
O16 O 1.1780(3) 0.4798(3) 0.8139(2) 0.0752(8) Uani 1 1 d .
O17 O 1.0132(3) 0.4321(3) 0.7144(2) 0.0726(8) Uani 1 1 d .
C18 C 1.1249(5) 0.3183(4) 0.6535(4) 0.0847(13) Uani 1 1 d .
C19 C 1.1915(7) 0.2129(5) 0.7419(5) 0.1132(19) Uani 1 1 d .
H19A H 1.1146 0.1884 0.7841 0.170 Uiso 1 1 calc R
H19B H 1.2413 0.2453 0.7946 0.170 Uiso 1 1 calc R
H19C H 1.2609 0.1378 0.7031 0.170 Uiso 1 1 calc R
C20 C 1.2407(7) 0.3613(8) 0.5826(5) 0.133(2) Uani 1 1 d .
H20A H 1.2991 0.3858 0.6337 0.200 Uiso 1 1 calc R
H20B H 1.1927 0.4349 0.5339 0.200 Uiso 1 1 calc R
H20C H 1.3034 0.2903 0.5353 0.200 Uiso 1 1 calc R
C21 C 1.0310(7) 0.2764(7) 0.5768(5) 0.125(2) Uani 1 1 d .
H21A H 0.9599 0.2490 0.6242 0.188 Uiso 1 1 calc R
H21B H 1.0931 0.2049 0.5297 0.188 Uiso 1 1 calc R
H21C H 0.9804 0.3487 0.5277 0.188 Uiso 1 1 calc R
O22 O 0.4657(2) 0.8583(2) 0.93230(19) 0.0540(6) Uani 1 1 d .
C23 C 0.3340(4) 0.9464(3) 0.9928(3) 0.0628(9) Uani 1 1 d .
H23A H 0.2577 0.9820 0.9393 0.075 Uiso 1 1 calc R
H23B H 0.3558 1.0187 1.0231 0.075 Uiso 1 1 calc R
C24 C 0.2788(4) 0.8742(4) 1.0919(3) 0.0615(9) Uani 1 1 d .
C25 C 0.2478(4) 0.7642(4) 1.0355(3) 0.0607(9) Uani 1 1 d .
H25A H 0.2204 0.7096 1.0955 0.073 Uiso 1 1 calc R
H25B H 0.1647 0.8015 0.9884 0.073 Uiso 1 1 calc R
O26 O 0.3745(2) 0.6833(2) 0.96348(19) 0.0559(6) Uani 1 1 d .
C27 C 0.1340(5) 0.9679(5) 1.1494(4) 0.0843(12) Uani 1 1 d .
H27A H 0.0637 1.0017 1.0922 0.126 Uiso 1 1 calc R
H27B H 0.1526 1.0391 1.1829 0.126 Uiso 1 1 calc R
H27C H 0.0952 0.9216 1.2089 0.126 Uiso 1 1 calc R
C28 C 0.3938(5) 0.8202(5) 1.1811(4) 0.0835(12) Uani 1 1 d .
H28A H 0.4835 0.7616 1.1439 0.125 Uiso 1 1 calc R
H28B H 0.3566 0.7737 1.2415 0.125 Uiso 1 1 calc R
H28C H 0.4134 0.8913 1.2139 0.125 Uiso 1 1 calc R

loop_
_atom_site_aniso_label
_atom_site_aniso_U_11
_atom_site_aniso_U_22
_atom_site_aniso_U_33
_atom_site_aniso_U_23
_atom_site_aniso_U_13
_atom_site_aniso_U_12
O1 0.0505(12) 0.0468(12) 0.0679(14) 0.0014(10) 0.0020(10) -0.0091(9)
C2 0.0511(17) 0.0528(17) 0.0604(18) -0.0009(14) -0.0006(14) -0.0180(14)
C3 0.0592(19) 0.0497(17) 0.0584(18) -0.0014(14) 0.0032(14) -0.0179(14)
C4 0.0539(18) 0.0501(17) 0.0531(17) -0.0018(13) 0.0016(13) -0.0161(14)
C5 0.0626(19) 0.0468(16) 0.0574(17) 0.0012(14) 0.0009(14) -0.0170(15)
O5 0.0700(16) 0.0715(16) 0.0755(16) 0.0190(13) -0.0054(12) -0.0283(13)
C6 0.0600(19) 0.0460(16) 0.0602(18) -0.0001(14) -0.0040(14) -0.0157(14)
C7 0.072(2) 0.060(2) 0.062(2) 0.0046(16) -0.0048(17) -0.0184(17)
C8 0.075(2) 0.083(3) 0.065(2) 0.0024(19) -0.0195(18) -0.020(2)
C9 0.067(2) 0.104(3) 0.074(2) -0.003(2) -0.0127(19) -0.036(2)
C10 0.064(2) 0.070(2) 0.065(2) -0.0063(17) -0.0004(16) -0.0269(18)
C11 0.0546(17) 0.0480(16) 0.0571(18) -0.0022(13) -0.0034(14) -0.0150(14)
C12 0.0528(17) 0.0424(15) 0.0586(17) -0.0024(13) 0.0034(13) -0.0186(13)
C13 0.0549(18) 0.0439(16) 0.0581(17) 0.0007(13) 0.0016(14) -0.0147(13)
C14 0.0488(16) 0.0494(17) 0.0579(18) 0.0011(14) 0.0020(13) -0.0107(13)
O15 0.0615(14) 0.0568(14) 0.0681(15) -0.0043(11) -0.0082(11) -0.0166(11)
C16 0.0550(19) 0.0595(19) 0.0558(18) -0.0011(15) -0.0006(14) -0.0151(15)
O16 0.0509(14) 0.0897(19) 0.0791(17) -0.0135(14) -0.0007(12) -0.0160(13)
O17 0.0620(15) 0.0699(16) 0.0757(16) -0.0206(13) -0.0089(12) -0.0062(12)
C18 0.082(3) 0.073(3) 0.080(3) -0.023(2) -0.001(2) -0.001(2)
C19 0.120(4) 0.070(3) 0.125(4) -0.020(3) -0.031(3) 0.007(3)
C20 0.130(5) 0.149(6) 0.102(4) -0.039(4) 0.047(4) -0.032(4)
C21 0.127(5) 0.114(4) 0.122(4) -0.052(4) -0.039(4) -0.012(4)
O22 0.0514(12) 0.0457(11) 0.0638(13) -0.0070(9) 0.0021(9) -0.0160(9)
C23 0.0554(18) 0.0511(18) 0.078(2) -0.0112(16) 0.0058(16) -0.0150(15)
C24 0.0544(19) 0.060(2) 0.067(2) -0.0115(16) 0.0059(15) -0.0179(16)
C25 0.0565(19) 0.060(2) 0.066(2) -0.0111(15) 0.0127(15) -0.0229(16)
O26 0.0569(13) 0.0491(12) 0.0609(13) -0.0032(9) 0.0074(10) -0.0199(10)
C27 0.070(2) 0.083(3) 0.092(3) -0.029(2) 0.020(2) -0.019(2)
C28 0.073(2) 0.101(3) 0.071(2) -0.012(2) -0.0048(19) -0.022(2)

loop_
_atom_type_symbol
_atom_type_description
_atom_type_scat_dispersion_real
_atom_type_scat_dispersion_imag
_atom_type_scat_source
C C 0.0181 0.0091 'International Tables Vol C Tables 4.2.6.8 and 6.1.1.4'
H H 0.0000 0.0000 'International Tables Vol C Tables 4.2.6.8 and 6.1.1.4'
O O 0.0492 0.0322 'International Tables Vol C Tables 4.2.6.8 and 6.1.1.4'

loop_
_geom_angle_atom_site_label_1
_geom_angle_atom_site_label_2
_geom_angle_atom_site_label_3
_geom_angle
C2 O1 C14 113.4(2)
O15 C2 O1 111.8(3)
O15 C2 C3 107.0(3)
O1 C2 C3 111.6(3)
O15 C2 C16 109.4(3)
O1 C2 C16 104.6(3)
C3 C2 C16 112.5(3)
C4 C3 C2 123.1(3)
C3 C4 C5 120.0(3)
C3 C4 C13 121.6(3)
C5 C4 C13 118.4(3)
O5 C5 C6 122.3(3)
O5 C5 C4 121.3(3)
C6 C5 C4 116.2(3)
C7 C6 C11 120.3(3)
C7 C6 C5 119.9(3)
C11 C6 C5 119.6(3)
C8 C7 C6 120.6(4)
C7 C8 C9 119.1(4)
C10 C9 C8 121.4(4)
C11 C10 C9 119.8(4)
C10 C11 C6 118.6(3)
C10 C11 C12 125.4(3)
C6 C11 C12 116.0(3)
O26 C12 O22 111.7(2)
O26 C12 C11 114.0(3)
O22 C12 C11 110.6(2)
O26 C12 C13 106.8(2)
O22 C12 C13 104.6(2)
C11 C12 C13 108.7(3)
C4 C13 C14 108.3(3)
C4 C13 C12 109.0(3)
C14 C13 C12 113.8(3)
O1 C14 C13 109.2(3)
O16 C16 O17 126.6(3)
O16 C16 C2 121.8(3)
O17 C16 C2 111.5(3)
C16 O17 C18 120.1(3)
O17 C18 C19 108.8(4)
O17 C18 C21 102.0(4)
C19 C18 C21 111.1(5)
O17 C18 C20 110.4(4)
C19 C18 C20 112.4(5)
C21 C18 C20 111.6(5)
C12 O22 C23 113.7(2)
O22 C23 C24 110.3(3)
C25 C24 C23 105.4(3)
C25 C24 C28 111.1(3)
C23 C24 C28 111.5(3)
C25 C24 C27 109.2(3)
C23 C24 C27 109.0(3)
C28 C24 C27 110.5(3)
O26 C25 C24 112.4(3)
C12 O26 C25 116.9(2)

loop_
_geom_bond_atom_site_label_1
_geom_bond_atom_site_label_2
_geom_bond_distance
O1 C2 1.426(4)
O1 C14 1.445(4)
C2 O15 1.393(4)
C2 C3 1.502(5)
C2 C16 1.547(5)
C3 C4 1.328(5)
C4 C5 1.500(5)
C4 C13 1.510(4)
C5 O5 1.225(4)
C5 C6 1.482(5)
C6 C7 1.384(5)
C6 C11 1.418(5)
C7 C8 1.377(6)
C8 C9 1.389(6)
C9 C10 1.388(6)
C10 C11 1.388(5)
C11 C12 1.523(5)
C12 O26 1.418(4)
C12 O22 1.433(4)
C12 C13 1.530(4)
C13 C14 1.520(5)
C16 O16 1.199(4)
C16 O17 1.327(4)
O17 C18 1.490(5)
C18 C19 1.508(7)
C18 C21 1.515(7)
C18 C20 1.518(8)
O22 C23 1.446(4)
C23 C24 1.520(5)
C24 C25 1.519(5)
C24 C28 1.532(6)
C24 C27 1.535(5)
C25 O26 1.454(4)
